data_4068094
loop_
_publ_author_name
'Banerjee, Dipshikha'
'Besnard, C\'eline'
'K\"undig, E. Peter'

_publ_section_title
;
 Chiral N-Heterocyclic Carbene Borane Complexes: Synthesis and Structural
 Analysis
;
_journal_issue 2
_journal_name_full Organometallics
_journal_page_first 709
_journal_paper_doi 10.1021/om201087n
_journal_volume 31
_journal_year 2012
_chemical_absolute_configuration unk
_chemical_formula_moiety 'C39 H47 B N2 O2'
_chemical_formula_sum 'C39 H47 B N2 O2'
_chemical_formula_weight 586.60
_chemical_name_systematic
;
 ? 
;
_space_group_crystal_system orthorhombic
_space_group_IT_number 19
_space_group_name_Hall 'P 2ac 2ab'
_space_group_name_H-M_alt 'P 21 21 21'
_symmetry_space_group_name_Hall 'P 2ac 2ab'
_symmetry_space_group_name_H-M 'P 21 21 21'
_atom_sites_solution_hydrogens geom
_atom_sites_solution_primary direct
_atom_sites_solution_secondary difmap
_audit_creation_date 2011-03-17
_audit_creation_method
;
  Olex2 1.1-beta
  (compiled 2010.12.31 svn.r1581, GUI svn.r3426)
;
_cell_angle_alpha 90.00
_cell_angle_beta 90.00
_cell_angle_gamma 90.00
_cell_formula_units_Z 4
_cell_length_a 7.4531(6)
_cell_length_b 17.8577(5)
_cell_length_c 26.0300(15)
_cell_measurement_reflns_used 4678
_cell_measurement_temperature 180.15
_cell_measurement_theta_max 73.2276
_cell_measurement_theta_min 2.4735
_cell_volume 3464.5(4)
_computing_cell_refinement
;
CrysAlisPro, Agilent Technologies,
Version 1.171.34.49 (release 20-01-2011 CrysAlis171 .NET)
(compiled Jan 20 2011,15:58:25)
;
_computing_data_collection
;
CrysAlisPro, Agilent Technologies,
Version 1.171.34.49 (release 20-01-2011 CrysAlis171 .NET)
(compiled Jan 20 2011,15:58:25)
;
_computing_data_reduction
;
CrysAlisPro, Agilent Technologies,
Version 1.171.34.49 (release 20-01-2011 CrysAlis171 .NET)
(compiled Jan 20 2011,15:58:25)
;
_computing_molecular_graphics
;
O. V. Dolomanov, L. J. Bourhis, R. J. Gildea, J. A. K. Howard and H. Puschmann,
OLEX2: a complete structure solution, refinement and analysis program.
J. Appl. Cryst. (2009). 42, 339-341.
;
_computing_publication_material
;
O. V. Dolomanov, L. J. Bourhis, R. J. Gildea, J. A. K. Howard and H. Puschmann,
OLEX2: a complete structure solution, refinement and analysis program.
J. Appl. Cryst. (2009). 42, 339-341.
;
_computing_structure_refinement 'SHELXL-97 (Sheldrick, 2008)'
_computing_structure_solution 'SHELXS-97 (Sheldrick, 2008)'
_diffrn_ambient_temperature 180.15
_diffrn_detector_area_resol_mean 10.4679
_diffrn_measured_fraction_theta_full 0.999
_diffrn_measured_fraction_theta_max 0.971
_diffrn_measurement_details
;
  1 omega  -48.00   22.20   0.6000    6.0000
omega____ theta____ kappa____ phi______ frames
    -      -37.6678   38.0000 -150.0000 117

  2 omega  -51.00   -4.80   0.6000    6.0000
omega____ theta____ kappa____ phi______ frames
    -      -37.6678  -44.0000   -8.0000 77

  3 omega    8.00   69.80   0.6000    6.0000
omega____ theta____ kappa____ phi______ frames
    -       37.6678  -38.0000 -180.0000 103

  4 omega   31.00   70.60   0.6000   40.0000
omega____ theta____ kappa____ phi______ frames
    -      109.7686  -45.0000   60.0000 66

  5 omega   30.00   66.00   0.6000   40.0000
omega____ theta____ kappa____ phi______ frames
    -      109.7686  -45.0000 -120.0000 60

  6 omega   40.00   69.40   0.6000   40.0000
omega____ theta____ kappa____ phi______ frames
    -      109.7686  -45.0000   90.0000 49

  7 omega  110.00  172.40   0.6000   40.0000
omega____ theta____ kappa____ phi______ frames
    -      109.7686  106.0000    3.0000 104

  8 omega  143.00  169.40   0.6000   40.0000
omega____ theta____ kappa____ phi______ frames
    -      109.7686  111.0000 -180.0000 44

  9 omega   84.00  175.20   0.6000   40.0000
omega____ theta____ kappa____ phi______ frames
    -      109.7686   45.0000 -180.0000 152

 10 omega   43.00   68.80   0.6000   40.0000
omega____ theta____ kappa____ phi______ frames
    -      109.7686  -45.0000  150.0000 43
;
_diffrn_measurement_device_type 'SuperNova, Dual, Cu at zero, Atlas'
_diffrn_measurement_method '\w scans'
_diffrn_orient_matrix_UB_11 0.0427269000
_diffrn_orient_matrix_UB_12 0.0577514000
_diffrn_orient_matrix_UB_13 -0.0424084000
_diffrn_orient_matrix_UB_21 0.1038440000
_diffrn_orient_matrix_UB_22 -0.0602904000
_diffrn_orient_matrix_UB_23 -0.0299762000
_diffrn_orient_matrix_UB_31 -0.1735844000
_diffrn_orient_matrix_UB_32 -0.0218729000
_diffrn_orient_matrix_UB_33 -0.0284421000
_diffrn_radiation_monochromator mirror
_diffrn_radiation_type 'Cu K\a'
_diffrn_radiation_wavelength 1.5418
_diffrn_reflns_av_R_equivalents 0.0300
_diffrn_reflns_av_unetI/netI 0.0355
_diffrn_reflns_limit_h_max 5
_diffrn_reflns_limit_h_min -9
_diffrn_reflns_limit_k_max 21
_diffrn_reflns_limit_k_min -21
_diffrn_reflns_limit_l_max 30
_diffrn_reflns_limit_l_min -31
_diffrn_reflns_number 8958
_diffrn_reflns_theta_full 67.00
_diffrn_reflns_theta_max 73.29
_diffrn_reflns_theta_min 3.00
_diffrn_source 'SuperNova (Cu) X-ray Source'
_exptl_absorpt_coefficient_mu 0.523
_exptl_absorpt_correction_T_max 1.325
_exptl_absorpt_correction_T_min 1.124
_exptl_absorpt_correction_type gaussian
_exptl_absorpt_process_details
;
CrysAlisPro, Agilent Technologies,
Version 1.171.34.49 (release 20-01-2011 CrysAlis171 .NET)
(compiled Jan 20 2011,15:58:25)
Numerical absorption correction based on gaussian integration over
            a multifaceted crystal model
;
_exptl_crystal_colour colourless
_exptl_crystal_density_diffrn 1.125
_exptl_crystal_density_method 'not measured'
_exptl_crystal_F_000 1264
_exptl_crystal_size_max 0.6505
_exptl_crystal_size_mid 0.0409
_exptl_crystal_size_min 0.0167
_refine_diff_density_max 0.211
_refine_diff_density_min -0.171
_refine_diff_density_rms 0.036
_refine_ls_abs_structure_details
;
In the absence of anomalous scatterine, Friedel pairs were merged
;
_refine_ls_extinction_method none
_refine_ls_goodness_of_fit_ref 0.910
_refine_ls_hydrogen_treatment mixed
_refine_ls_matrix_type full
_refine_ls_number_parameters 417
_refine_ls_number_reflns 3829
_refine_ls_number_restraints 0
_refine_ls_restrained_S_all 0.910
_refine_ls_R_factor_all 0.0446
_refine_ls_R_factor_gt 0.0398
_refine_ls_shift/su_max 0.001
_refine_ls_shift/su_mean 0.000
_refine_ls_structure_factor_coef Fsqd
_refine_ls_weighting_details 'calc w=1/[\s^2^(Fo^2^)+(0.1000P)^2^+0.0000P] where P=(Fo^2^+2Fc^2^)/3'
_refine_ls_weighting_scheme calc
_refine_ls_wR_factor_gt 0.1129
_refine_ls_wR_factor_ref 0.1183
_reflns_number_gt 3485
_reflns_number_total 3829
_reflns_threshold_expression >2sigma(I)
_cod_data_source_file om201087n_si_002.cif
_cod_data_source_block db6084
_cod_original_cell_volume 3464.5(3)
_cod_database_code 4068094
_chemical_oxdiff_formula 'C38 B1 N2 O2'
_reflns_odcompleteness_completeness 99.83
_reflns_odcompleteness_iscentric 1
_reflns_odcompleteness_theta 66.97

loop_
_space_group_symop_id
_space_group_symop_operation_xyz
1 'x, y, z'
2 '-x+1/2, -y, z+1/2'
3 'x+1/2, -y+1/2, -z'
4 '-x, y+1/2, -z+1/2'

loop_
_atom_site_label
_atom_site_type_symbol
_atom_site_fract_x
_atom_site_fract_y
_atom_site_fract_z
_atom_site_U_iso_or_equiv
_atom_site_adp_type
_atom_site_occupancy
_atom_site_symmetry_multiplicity
_atom_site_calc_flag
_atom_site_refinement_flags
O26 O 1.3592(2) 0.52098(9) 0.39376(7) 0.0362(3) Uani 1 1 d .
O14 O 1.0413(2) 0.86015(9) 0.23364(7) 0.0378(4) Uani 1 1 d .
N6 N 0.8455(2) 0.71124(9) 0.33084(6) 0.0258(3) Uani 1 1 d .
C12 C 0.8399(4) 0.96019(12) 0.25908(9) 0.0374(5) Uani 1 1 d .
H12 H 0.9086 0.9965 0.2411 0.045 Uiso 1 1 calc R
C22 C 0.8922(3) 0.40148(11) 0.42740(8) 0.0301(4) Uani 1 1 d .
N3 N 0.9429(2) 0.64519(9) 0.39466(6) 0.0252(3) Uani 1 1 d .
C21 C 0.9011(3) 0.47997(11) 0.43275(8) 0.0276(4) Uani 1 1 d .
H21 H 0.7978 0.5062 0.4443 0.033 Uiso 1 1 calc R
C20 C 1.0566(3) 0.52052(11) 0.42162(7) 0.0263(4) Uani 1 1 d .
C24 C 1.1996(3) 0.40343(12) 0.39797(9) 0.0343(5) Uani 1 1 d .
H24 H 1.3011 0.3770 0.3854 0.041 Uiso 1 1 calc R
C25 C 1.2076(3) 0.48122(11) 0.40373(8) 0.0296(4) Uani 1 1 d .
C15 C 0.7590(3) 0.70035(11) 0.23708(8) 0.0326(5) Uani 1 1 d .
C17 C 0.5548(4) 0.70036(17) 0.23751(11) 0.0492(6) Uani 1 1 d .
H17A H 0.5118 0.6790 0.2699 0.074 Uiso 1 1 calc R
H17B H 0.5102 0.6702 0.2088 0.074 Uiso 1 1 calc R
H17C H 0.5109 0.7518 0.2341 0.074 Uiso 1 1 calc R
C39 C 0.7284(3) 0.35906(12) 0.44028(8) 0.0339(5) Uani 1 1 d .
C5 C 0.6968(3) 0.68872(11) 0.35871(8) 0.0279(4) Uani 1 1 d .
H5 H 0.5750 0.6999 0.3512 0.033 Uiso 1 1 calc R
C27 C 1.0739(4) 0.63402(12) 0.48453(9) 0.0372(5) Uani 1 1 d .
C23 C 1.0462(3) 0.36505(11) 0.41028(9) 0.0343(5) Uani 1 1 d .
H23 H 1.0449 0.3121 0.4070 0.041 Uiso 1 1 calc R
C13 C 0.8906(3) 0.88527(11) 0.25801(8) 0.0306(4) Uani 1 1 d .
C32 C 0.4246(4) 0.95412(13) 0.34262(8) 0.0373(5) Uani 1 1 d .
C9 C 0.6339(3) 0.85436(11) 0.30974(8) 0.0306(4) Uani 1 1 d .
H9 H 0.5616 0.8180 0.3265 0.037 Uiso 1 1 calc R
C29 C 0.9118(4) 0.61324(14) 0.51733(9) 0.0464(6) Uani 1 1 d .
H29A H 0.8036 0.6361 0.5027 0.070 Uiso 1 1 calc R
H29B H 0.9295 0.6317 0.5524 0.070 Uiso 1 1 calc R
H29C H 0.8980 0.5587 0.5179 0.070 Uiso 1 1 calc R
C11 C 0.6887(4) 0.98199(12) 0.28650(9) 0.0394(5) Uani 1 1 d .
H11 H 0.6560 1.0334 0.2873 0.047 Uiso 1 1 calc R
C10 C 0.5845(4) 0.93010(12) 0.31265(8) 0.0350(5) Uani 1 1 d .
C2 C 0.9975(3) 0.68426(11) 0.35279(8) 0.0266(4) Uani 1 1 d .
C7 C 0.8477(3) 0.74916(10) 0.28005(7) 0.0274(4) Uani 1 1 d .
H7 H 0.9774 0.7519 0.2704 0.033 Uiso 1 1 calc R
C18 C 0.8225(4) 0.73221(14) 0.18533(9) 0.0443(6) Uani 1 1 d .
H18A H 0.7730 0.7020 0.1573 0.066 Uiso 1 1 calc R
H18B H 0.9538 0.7309 0.1838 0.066 Uiso 1 1 calc R
H18C H 0.7811 0.7841 0.1819 0.066 Uiso 1 1 calc R
C8 C 0.7861(3) 0.83061(11) 0.28294(8) 0.0286(4) Uani 1 1 d .
C43 C 0.5405(4) 0.24929(15) 0.42903(13) 0.0520(7) Uani 1 1 d .
H43 H 0.5143 0.2042 0.4111 0.062 Uiso 1 1 calc R
C16 C 0.8309(5) 0.62049(13) 0.24218(10) 0.0508(7) Uani 1 1 d .
H16A H 0.7823 0.5975 0.2734 0.076 Uiso 1 1 calc R
H16B H 0.9621 0.6217 0.2442 0.076 Uiso 1 1 calc R
H16C H 0.7943 0.5911 0.2122 0.076 Uiso 1 1 calc R
C31 C 1.1602(4) 0.91409(14) 0.21192(10) 0.0434(6) Uani 1 1 d .
H31A H 1.0974 0.9424 0.1852 0.065 Uiso 1 1 calc R
H31B H 1.2639 0.8885 0.1969 0.065 Uiso 1 1 calc R
H31C H 1.2011 0.9485 0.2388 0.065 Uiso 1 1 calc R
C19 C 1.0716(3) 0.60508(10) 0.42794(8) 0.0273(4) Uani 1 1 d .
H19 H 1.1926 0.6181 0.4139 0.033 Uiso 1 1 calc R
C36 C 0.1204(4) 0.9354(2) 0.37154(11) 0.0549(7) Uani 1 1 d .
H36 H 0.0151 0.9055 0.3723 0.066 Uiso 1 1 calc R
C35 C 0.1244(5) 1.00302(18) 0.39747(10) 0.0555(7) Uani 1 1 d .
H35 H 0.0218 1.0197 0.4158 0.067 Uiso 1 1 calc R
C42 C 0.4317(4) 0.27185(16) 0.46975(12) 0.0521(7) Uani 1 1 d .
H42 H 0.3336 0.2416 0.4804 0.063 Uiso 1 1 calc R
C28 C 1.2432(5) 0.60045(19) 0.50931(12) 0.0598(8) Uani 1 1 d .
H28A H 1.2560 0.6197 0.5444 0.090 Uiso 1 1 calc R
H28B H 1.3488 0.6145 0.4890 0.090 Uiso 1 1 calc R
H28C H 1.2327 0.5458 0.5103 0.090 Uiso 1 1 calc R
C34 C 0.2776(5) 1.04607(15) 0.39657(10) 0.0546(8) Uani 1 1 d .
H34 H 0.2810 1.0924 0.4145 0.066 Uiso 1 1 calc R
C37 C 0.2698(4) 0.91117(15) 0.34436(9) 0.0440(6) Uani 1 1 d .
H37 H 0.2658 0.8646 0.3267 0.053 Uiso 1 1 calc R
C40 C 0.6144(4) 0.38165(13) 0.47992(9) 0.0393(5) Uani 1 1 d .
H40 H 0.6373 0.4274 0.4973 0.047 Uiso 1 1 calc R
C33 C 0.4262(5) 1.02195(14) 0.36963(10) 0.0472(6) Uani 1 1 d .
H33 H 0.5316 1.0519 0.3694 0.057 Uiso 1 1 calc R
B1 B 1.2019(4) 0.69320(16) 0.33383(13) 0.0431(7) Uani 1 1 d .
C44 C 0.6863(4) 0.29225(13) 0.41465(10) 0.0433(6) Uani 1 1 d .
H44 H 0.7594 0.2762 0.3869 0.052 Uiso 1 1 calc R
C41 C 0.4676(4) 0.33828(17) 0.49439(11) 0.0503(6) Uani 1 1 d .
H41 H 0.3917 0.3547 0.5215 0.060 Uiso 1 1 calc R
C4 C 0.7579(3) 0.64805(11) 0.39833(8) 0.0274(4) Uani 1 1 d .
H4 H 0.6868 0.6253 0.4243 0.033 Uiso 1 1 calc R
C30 C 1.0934(4) 0.71936(14) 0.48308(11) 0.0479(6) Uani 1 1 d .
H30A H 0.9835 0.7416 0.4692 0.072 Uiso 1 1 calc R
H30B H 1.1954 0.7329 0.4612 0.072 Uiso 1 1 calc R
H30C H 1.1139 0.7382 0.5180 0.072 Uiso 1 1 calc R
C38 C 1.4783(3) 0.49112(14) 0.35608(9) 0.0383(5) Uani 1 1 d .
H38A H 1.4089 0.4731 0.3266 0.057 Uiso 1 1 calc R
H38B H 1.5463 0.4495 0.3710 0.057 Uiso 1 1 calc R
H38C H 1.5615 0.5303 0.3448 0.057 Uiso 1 1 calc R
H1A H 1.215(5) 0.7365(19) 0.3035(13) 0.051(9) Uiso 1 1 d .
H1B H 1.243(5) 0.637(2) 0.3216(14) 0.062(10) Uiso 1 1 d .
H1C H 1.283(6) 0.712(2) 0.3675(18) 0.083(13) Uiso 1 1 d .

loop_
_atom_site_aniso_label
_atom_site_aniso_U_11
_atom_site_aniso_U_22
_atom_site_aniso_U_33
_atom_site_aniso_U_23
_atom_site_aniso_U_13
_atom_site_aniso_U_12
O26 0.0281(8) 0.0325(7) 0.0482(8) -0.0055(6) 0.0055(7) -0.0004(6)
O14 0.0382(9) 0.0311(7) 0.0439(8) 0.0069(6) 0.0103(7) -0.0088(7)
N6 0.0225(8) 0.0236(7) 0.0311(8) 0.0031(6) 0.0050(7) -0.0009(6)
C12 0.0483(13) 0.0268(9) 0.0370(10) 0.0058(8) 0.0006(11) -0.0092(10)
C22 0.0346(11) 0.0262(9) 0.0295(9) 0.0012(7) -0.0030(8) 0.0001(8)
N3 0.0231(8) 0.0228(7) 0.0296(8) 0.0005(6) 0.0023(7) -0.0002(6)
C21 0.0271(10) 0.0258(9) 0.0300(9) 0.0002(7) -0.0009(8) 0.0019(8)
C20 0.0278(10) 0.0250(8) 0.0261(8) -0.0004(7) -0.0037(8) 0.0025(8)
C24 0.0339(11) 0.0293(9) 0.0396(10) -0.0035(8) 0.0013(10) 0.0075(8)
C25 0.0298(10) 0.0264(9) 0.0328(9) 0.0007(7) -0.0013(9) 0.0020(8)
C15 0.0392(12) 0.0262(9) 0.0323(10) 0.0007(8) 0.0056(9) -0.0033(9)
C17 0.0409(14) 0.0604(16) 0.0464(13) -0.0128(12) -0.0012(12) -0.0124(12)
C39 0.0366(11) 0.0297(9) 0.0353(10) 0.0051(8) -0.0049(9) -0.0007(9)
C5 0.0209(9) 0.0279(9) 0.0349(9) 0.0034(8) 0.0042(8) -0.0014(7)
C27 0.0448(13) 0.0312(10) 0.0356(10) -0.0049(8) -0.0082(10) 0.0027(10)
C23 0.0421(13) 0.0232(8) 0.0377(10) -0.0020(8) -0.0002(10) 0.0027(9)
C13 0.0360(12) 0.0277(9) 0.0282(9) 0.0032(7) -0.0007(9) -0.0051(8)
C32 0.0466(13) 0.0361(10) 0.0291(9) 0.0031(8) -0.0034(10) 0.0099(10)
C9 0.0345(11) 0.0264(9) 0.0308(9) 0.0037(7) -0.0005(9) 0.0012(9)
C29 0.0671(18) 0.0413(12) 0.0308(10) -0.0026(9) 0.0035(12) -0.0009(12)
C11 0.0536(15) 0.0250(9) 0.0394(11) 0.0040(8) -0.0019(11) 0.0028(10)
C10 0.0438(13) 0.0305(10) 0.0307(9) 0.0034(8) -0.0037(10) 0.0052(10)
C2 0.0248(10) 0.0207(8) 0.0344(10) 0.0018(7) 0.0017(8) -0.0003(7)
C7 0.0283(10) 0.0248(8) 0.0291(9) 0.0056(7) 0.0051(8) -0.0009(8)
C18 0.0627(17) 0.0407(11) 0.0296(10) 0.0009(8) 0.0043(12) -0.0103(12)
C8 0.0342(11) 0.0233(9) 0.0282(9) 0.0038(7) -0.0011(8) -0.0028(8)
C43 0.0490(16) 0.0392(12) 0.0677(16) 0.0104(12) -0.0104(14) -0.0086(12)
C16 0.081(2) 0.0294(10) 0.0414(12) -0.0025(9) 0.0001(14) 0.0046(13)
C31 0.0457(14) 0.0437(11) 0.0408(11) 0.0067(9) 0.0086(11) -0.0180(11)
C19 0.0253(9) 0.0236(8) 0.0329(9) 0.0005(7) -0.0024(9) 0.0010(8)
C36 0.0416(14) 0.0791(19) 0.0440(13) -0.0057(13) -0.0030(12) 0.0104(14)
C35 0.0603(18) 0.0675(17) 0.0387(12) -0.0008(12) 0.0039(13) 0.0279(15)
C42 0.0422(14) 0.0505(14) 0.0638(16) 0.0214(12) -0.0061(14) -0.0167(12)
C28 0.067(2) 0.0631(16) 0.0491(14) -0.0146(13) -0.0262(15) 0.0135(16)
C34 0.082(2) 0.0426(12) 0.0393(12) 0.0017(10) 0.0127(14) 0.0190(14)
C37 0.0452(14) 0.0507(13) 0.0361(11) -0.0058(10) -0.0069(11) 0.0098(11)
C40 0.0401(13) 0.0401(11) 0.0377(11) 0.0034(9) -0.0028(10) -0.0053(10)
C33 0.0698(19) 0.0336(11) 0.0384(11) 0.0039(9) 0.0046(13) 0.0079(12)
B1 0.0246(12) 0.0430(14) 0.0616(17) 0.0225(13) 0.0097(13) 0.0033(10)
C44 0.0472(15) 0.0334(10) 0.0494(12) 0.0003(10) -0.0049(12) -0.0048(11)
C41 0.0409(14) 0.0622(16) 0.0479(13) 0.0108(12) 0.0031(12) -0.0056(12)
C4 0.0232(9) 0.0275(9) 0.0313(9) 0.0028(7) 0.0062(8) 0.0010(8)
C30 0.0537(15) 0.0367(12) 0.0532(14) -0.0142(10) -0.0027(13) -0.0070(11)
C38 0.0314(11) 0.0447(12) 0.0389(11) -0.0046(9) 0.0025(10) 0.0008(9)

loop_
_atom_type_symbol
_atom_type_description
_atom_type_scat_dispersion_real
_atom_type_scat_dispersion_imag
_atom_type_scat_source
C C 0.0181 0.0091 'International Tables Vol C Tables 4.2.6.8 and 6.1.1.4'
H H 0.0000 0.0000 'International Tables Vol C Tables 4.2.6.8 and 6.1.1.4'
B B 0.0090 0.0039 'International Tables Vol C Tables 4.2.6.8 and 6.1.1.4'
N N 0.0311 0.0180 'International Tables Vol C Tables 4.2.6.8 and 6.1.1.4'
O O 0.0492 0.0322 'International Tables Vol C Tables 4.2.6.8 and 6.1.1.4'

loop_
_exptl_crystal_face_index_h
_exptl_crystal_face_index_k
_exptl_crystal_face_index_l
_exptl_crystal_face_perp_dist
_exptl_oxdiff_crystal_face_indexfrac_h
_exptl_oxdiff_crystal_face_indexfrac_k
_exptl_oxdiff_crystal_face_indexfrac_l
_exptl_oxdiff_crystal_face_x
_exptl_oxdiff_crystal_face_y
_exptl_oxdiff_crystal_face_z
0 1 2 0.0169 0.0000 1.0000 2.0000 -0.0273 -0.1206 -0.0787
0 -1 -2 0.0169 0.0000 -1.0000 -2.0000 0.0273 0.1206 0.0787
1 0 0 0.4005 1.0000 -0.0000 -0.0000 0.0434 0.1037 -0.1736
-1 0 0 0.2500 -1.0000 0.0000 0.0000 -0.0434 -0.1037 0.1736
0 -1 2 0.0084 0.0000 -1.0000 2.0000 -0.1423 0.0006 -0.0354
0 1 -2 0.0084 0.0000 1.0000 -2.0000 0.1423 -0.0006 0.0354

loop_
_geom_angle_atom_site_label_1
_geom_angle_atom_site_label_2
_geom_angle_atom_site_label_3
_geom_angle
C25 O26 C38 116.95(17)
C13 O14 C31 118.25(18)
C5 N6 C7 127.41(18)
C2 N6 C5 110.16(16)
C2 N6 C7 121.82(17)
C11 C12 C13 120.0(2)
C21 C22 C39 121.8(2)
C23 C22 C21 117.2(2)
C23 C22 C39 120.99(18)
C2 N3 C19 121.71(17)
C2 N3 C4 109.60(18)
C4 N3 C19 128.65(18)
C20 C21 C22 122.2(2)
C21 C20 C25 118.30(18)
C21 C20 C19 123.54(19)
C25 C20 C19 118.16(19)
C23 C24 C25 120.5(2)
O26 C25 C20 117.90(18)
O26 C25 C24 122.3(2)
C24 C25 C20 119.8(2)
C17 C15 C7 114.7(2)
C17 C15 C18 108.3(2)
C17 C15 C16 110.5(2)
C18 C15 C7 106.88(17)
C16 C15 C7 108.0(2)
C16 C15 C18 108.3(2)
C40 C39 C22 121.5(2)
C40 C39 C44 117.5(2)
C44 C39 C22 120.9(2)
C4 C5 N6 106.78(19)
C29 C27 C19 116.0(2)
C29 C27 C28 108.7(2)
C29 C27 C30 109.3(2)
C28 C27 C19 106.0(2)
C30 C27 C19 107.89(19)
C30 C27 C28 108.7(2)
C24 C23 C22 121.90(18)
O14 C13 C12 123.30(19)
O14 C13 C8 116.21(18)
C12 C13 C8 120.5(2)
C37 C32 C10 121.6(2)
C37 C32 C33 118.0(3)
C33 C32 C10 120.4(3)
C8 C9 C10 122.2(2)
C10 C11 C12 121.3(2)
C9 C10 C32 121.1(2)
C11 C10 C32 120.9(2)
C11 C10 C9 118.0(2)
N6 C2 B1 128.75(18)
N3 C2 N6 105.69(18)
N3 C2 B1 125.54(19)
N6 C7 C15 112.20(15)
N6 C7 C8 112.77(16)
C8 C7 C15 116.03(18)
C13 C8 C7 118.1(2)
C9 C8 C13 117.98(19)
C9 C8 C7 123.88(18)
C44 C43 C42 120.2(3)
N3 C19 C20 111.69(16)
N3 C19 C27 113.55(17)
C20 C19 C27 115.52(17)
C35 C36 C37 120.2(3)
C34 C35 C36 119.8(3)
C41 C42 C43 119.4(3)
C35 C34 C33 120.0(3)
C32 C37 C36 120.8(3)
C41 C40 C39 121.2(2)
C34 C33 C32 121.2(3)
C43 C44 C39 121.3(3)
C42 C41 C40 120.4(3)
C5 C4 N3 107.77(18)

loop_
_geom_bond_atom_site_label_1
_geom_bond_atom_site_label_2
_geom_bond_distance
O26 C25 1.360(3)
O26 C38 1.426(3)
O14 C13 1.365(3)
O14 C31 1.426(3)
N6 C5 1.384(3)
N6 C2 1.357(3)
N6 C7 1.486(2)
C12 C13 1.391(3)
C12 C11 1.390(4)
C22 C21 1.410(3)
C22 C39 1.476(3)
C22 C23 1.392(3)
N3 C2 1.357(3)
N3 C19 1.478(3)
N3 C4 1.383(3)
C21 C20 1.397(3)
C20 C25 1.406(3)
C20 C19 1.523(2)
C24 C25 1.398(3)
C24 C23 1.371(3)
C15 C17 1.522(4)
C15 C7 1.565(3)
C15 C18 1.537(3)
C15 C16 1.529(3)
C39 C40 1.396(4)
C39 C44 1.403(3)
C5 C4 1.341(3)
C27 C29 1.525(4)
C27 C19 1.561(3)
C27 C28 1.539(4)
C27 C30 1.531(3)
C13 C8 1.407(3)
C32 C10 1.487(4)
C32 C37 1.386(4)
C32 C33 1.401(3)
C9 C10 1.404(3)
C9 C8 1.398(3)
C11 C10 1.388(3)
C2 B1 1.609(3)
C7 C8 1.527(3)
C43 C42 1.394(5)
C43 C44 1.382(4)
C36 C35 1.383(5)
C36 C37 1.388(4)
C35 C34 1.377(5)
C42 C41 1.375(4)
C34 C33 1.380(4)
C40 C41 1.392(4)
